data_7715865
loop_
_publ_author_name
'Martins, Francisco Mainardi'
'Iglesias, Bernardo Almeida'
'Chaves, Ot&#xe1;vio Augusto'
'Gutknecht da Silva, Jean Lucas'
'Leal, Daniela Bitencourt Rosa'
'Back, Davi Fernando'

_publ_section_title
;
 Vanadium(V) complexes derived from triphenylphosphonium and hydrazides:
 cytotoxicity evaluation and interaction with biomolecules.
;
_journal_issue 19
_journal_name_full 'Dalton transactions (Cambridge, England : 2003)'
_journal_page_first 8315
_journal_page_last 8327
_journal_paper_doi 10.1039/d4dt00464g
_journal_volume 53
_journal_year 2024
_chemical_formula_moiety 'C26 H22 O2 P, Cl'
_chemical_formula_sum 'C26 H22 Cl O2 P'
_chemical_formula_weight 432.85
_chemical_melting_point 519
_chemical_name_common none
_chemical_name_systematic
;
        3-formyl-4-hydroxybenzyl)triphenylphosphonium chloride
;
_space_group_IT_number 2
_space_group_name_Hall '-P 1'
_space_group_name_H-M_alt 'P -1'
_symmetry_cell_setting triclinic
_symmetry_space_group_name_Hall '-P 1'
_symmetry_space_group_name_H-M 'P -1'
_atom_sites_solution_hydrogens geom
_atom_sites_solution_primary direct
_atom_sites_solution_secondary difmap
_audit_conform_dict_location ftp://ftp.iucr.org/pub/cif_core.dic
_audit_conform_dict_name cif_core.dic
_audit_conform_dict_version 2.4
_audit_creation_date 2024-03-19T11:13:48-00:00
_audit_creation_method 'WinGX routine CIF_UPDATE'
_audit_update_record
;
2024-03-27 deposited with the CCDC.	2024-04-17 downloaded from the CCDC.
;
_cell_angle_alpha 105.387(2)
_cell_angle_beta 92.247(2)
_cell_angle_gamma 90.731(2)
_cell_formula_units_Z 4
_cell_length_a 9.7713(5)
_cell_length_b 13.1128(6)
_cell_length_c 17.6654(9)
_cell_measurement_reflns_used 9860
_cell_measurement_temperature 100(2)
_cell_measurement_theta_max 29.576
_cell_measurement_theta_min 2.359
_cell_volume 2180.01(19)
_computing_cell_refinement 'SAINT V8.34A (Bruker AXS Inc., 2013)'
_computing_data_collection 'Bruker Instrument Service v4.2.7'
_computing_data_reduction 'SAINT V8.34A (Bruker AXS Inc., 2013)'
_computing_molecular_graphics 'Diamond (version 3.2i; Crystal Impact GbR'
_computing_structure_refinement 'SHELXL-97 (Sheldrick, 1997)'
_computing_structure_solution 'SHELXL97 (Sheldrick, 1997)'
_diffrn_ambient_temperature 100(2)
_diffrn_detector_area_resol_mean 10.4167
_diffrn_measured_fraction_theta_full 0.999
_diffrn_measured_fraction_theta_max 0.999
_diffrn_measurement_device_type 'Bruker D8 Quest Photon 100 diffractometer'
_diffrn_measurement_method '2\% \f & \w scans'
_diffrn_radiation_monochromator 'Montel type 2-dim beam shaping X ray optics'
_diffrn_radiation_type MoK\a
_diffrn_radiation_wavelength 0.71073
_diffrn_reflns_av_R_equivalents 0.0354
_diffrn_reflns_av_unetI/netI 0.0429
_diffrn_reflns_limit_h_max 13
_diffrn_reflns_limit_h_min -13
_diffrn_reflns_limit_k_max 13
_diffrn_reflns_limit_k_min -18
_diffrn_reflns_limit_l_max 24
_diffrn_reflns_limit_l_min -24
_diffrn_reflns_number 43134
_diffrn_reflns_theta_full 29.63
_diffrn_reflns_theta_max 29.63
_diffrn_reflns_theta_min 2.09
_diffrn_source 'micro-focus tube'
_exptl_absorpt_coefficient_mu 0.269
_exptl_absorpt_correction_T_max 0.9458
_exptl_absorpt_correction_T_min 0.8483
_exptl_absorpt_correction_type multi-scan
_exptl_absorpt_process_details
;
        SADABS (version 2012/1; Bruker, 2012) was used to perform the
        numerical absorption correction based on the indexed faces
        of the crystal.
;
_exptl_crystal_colour colourless
_exptl_crystal_density_diffrn 1.319
_exptl_crystal_density_meas ?
_exptl_crystal_density_method 'not measured'
_exptl_crystal_description block
_exptl_crystal_F_000 904
_exptl_crystal_size_max 0.38
_exptl_crystal_size_mid 0.29
_exptl_crystal_size_min 0.25
_refine_diff_density_max 0.117
_refine_diff_density_min -0.442
_refine_diff_density_rms 0.104
_refine_ls_extinction_coef none
_refine_ls_extinction_method none
_refine_ls_goodness_of_fit_ref 1.165
_refine_ls_hydrogen_treatment mixed
_refine_ls_matrix_type full
_refine_ls_number_parameters 547
_refine_ls_number_reflns 12285
_refine_ls_number_restraints 0
_refine_ls_restrained_S_all 1.165
_refine_ls_R_factor_all 0.0923
_refine_ls_R_factor_gt 0.076
_refine_ls_shift/su_max 0
_refine_ls_shift/su_mean 0
_refine_ls_structure_factor_coef Fsqd
_refine_ls_weighting_details 'calc w=1/[\s^2^(Fo^2^)+(0.0487P)^2^+3.7695P] where P=(Fo^2^+2Fc^2^)/3'
_refine_ls_weighting_scheme calc
_refine_ls_wR_factor_gt 0.148
_refine_ls_wR_factor_ref 0.1452
_reflns_number_gt 9901
_reflns_number_total 12285
_reflns_threshold_expression >2\s(I)
_cod_data_source_file d4dt00464g2.cif
_cod_data_source_block AHCl
_cod_depositor_comments
;
The following automatic conversions were performed:

data item '_chemical_melting_point' value '519K' was changed to '519'
-- the value should be numeric and without a unit designator.

data item '_exptl_crystal_density_meas' value 'none' was changed to
'?' -- the value is perceived as not measured.

Automatic conversion script
Id: cif_fix_values 8170 2020-07-09 18:12:32Z antanas 

 Adding full bibliography for 7715863--7715870.cif.

2025-01-11
Z value and formula fixed to values more according to usual
chemical conventions.                 miguel
;
_cod_original_formula_sum 'C52 H44 Cl2 O4 P2'
_cod_original_formula_weight 865.71
_cod_original_formula_units_Z 2
_cod_original_sg_symbol_Hall -P1
_cod_original_sg_symbol_H-M P-1
_cod_database_code 7715865

loop_
_symmetry_equiv_pos_as_xyz
'x, y, z'
'-x, -y, -z'

loop_
_atom_site_label
_atom_site_type_symbol
_atom_site_fract_x
_atom_site_fract_y
_atom_site_fract_z
_atom_site_U_iso_or_equiv
_atom_site_adp_type
_atom_site_occupancy
_atom_site_symmetry_multiplicity
_atom_site_calc_flag
_atom_site_refinement_flags
_atom_site_disorder_assembly
_atom_site_disorder_group
C1 C 0.2556(4) 0.3888(3) 0.6518(2) 0.0220(7) Uani 1 1 d . . .
C2 C 0.2356(4) 0.3545(3) 0.5700(2) 0.0199(7) Uani 1 1 d . . .
C3 C 0.3188(4) 0.2767(3) 0.5255(2) 0.0203(7) Uani 1 1 d . . .
H3 H 0.3045 0.2543 0.47 0.024 Uiso 1 1 calc R . .
C4 C 0.4220(4) 0.2319(3) 0.5617(2) 0.0197(7) Uani 1 1 d . . .
C5 C 0.4376(4) 0.2643(3) 0.6439(2) 0.0231(7) Uani 1 1 d . . .
H5 H 0.5057 0.2327 0.6695 0.028 Uiso 1 1 calc R . .
C6 C 0.3565(4) 0.3411(3) 0.6888(2) 0.0245(7) Uani 1 1 d . . .
H6 H 0.369 0.3614 0.7445 0.029 Uiso 1 1 calc R . .
C7 C 0.1257(4) 0.4008(3) 0.5307(2) 0.0260(8) Uani 1 1 d . . .
H7 H 0.0821 0.4618 0.5607 0.031 Uiso 1 1 calc R . .
C8 C 0.5153(4) 0.1500(3) 0.5148(2) 0.0190(6) Uani 1 1 d . . .
H8A H 0.463 0.1059 0.4682 0.023 Uiso 1 1 calc R . .
H8B H 0.5463 0.1032 0.5475 0.023 Uiso 1 1 calc R . .
C9 C 0.6125(4) 0.2707(3) 0.4075(2) 0.0207(7) Uani 1 1 d . . .
C10 C 0.5475(4) 0.3685(3) 0.4253(2) 0.0247(7) Uani 1 1 d . . .
H10 H 0.5341 0.4051 0.4785 0.03 Uiso 1 1 calc R . .
C11 C 0.5027(5) 0.4118(3) 0.3653(2) 0.0299(8) Uani 1 1 d . . .
H11 H 0.4618 0.4792 0.3775 0.036 Uiso 1 1 calc R . .
C12 C 0.5175(5) 0.3571(4) 0.2880(2) 0.0361(10) Uani 1 1 d . . .
H12 H 0.4864 0.3873 0.2472 0.043 Uiso 1 1 calc R . .
C13 C 0.5768(6) 0.2594(4) 0.2690(2) 0.0432(12) Uani 1 1 d . . .
H13 H 0.5854 0.2219 0.2155 0.052 Uiso 1 1 calc R . .
C14 C 0.6242(5) 0.2160(4) 0.3291(2) 0.0365(10) Uani 1 1 d . . .
H14 H 0.6649 0.1484 0.3163 0.044 Uiso 1 1 calc R . .
C15 C 0.7832(4) 0.1072(3) 0.44325(19) 0.0182(6) Uani 1 1 d . . .
C16 C 0.9233(4) 0.1319(3) 0.4522(2) 0.0241(7) Uani 1 1 d . . .
H16 H 0.9546 0.2005 0.4811 0.029 Uiso 1 1 calc R . .
C17 C 1.0173(4) 0.0555(3) 0.4185(2) 0.0280(8) Uani 1 1 d . . .
H17 H 1.1127 0.0721 0.4243 0.034 Uiso 1 1 calc R . .
C18 C 0.9711(4) -0.0445(3) 0.3768(2) 0.0293(8) Uani 1 1 d . . .
H18 H 1.035 -0.0959 0.3531 0.035 Uiso 1 1 calc R . .
C19 C 0.8323(4) -0.0703(3) 0.3692(2) 0.0310(9) Uani 1 1 d . . .
H19 H 0.802 -0.1398 0.3416 0.037 Uiso 1 1 calc R . .
C20 C 0.7366(4) 0.0056(3) 0.4019(2) 0.0263(8) Uani 1 1 d . . .
H20 H 0.6413 -0.0116 0.3962 0.032 Uiso 1 1 calc R . .
C21 C 0.7454(4) 0.3008(3) 0.56637(19) 0.0186(6) Uani 1 1 d . . .
C22 C 0.7707(4) 0.2646(3) 0.6332(2) 0.0255(8) Uani 1 1 d . . .
H22 H 0.7484 0.1934 0.6321 0.031 Uiso 1 1 calc R . .
C23 C 0.8285(5) 0.3329(3) 0.7010(2) 0.0303(8) Uani 1 1 d . . .
H23 H 0.8475 0.3079 0.746 0.036 Uiso 1 1 calc R . .
C24 C 0.8584(4) 0.4362(3) 0.7036(2) 0.0282(8) Uani 1 1 d . . .
H24 H 0.8951 0.483 0.7509 0.034 Uiso 1 1 calc R . .
C25 C 0.8354(4) 0.4727(3) 0.6375(2) 0.0295(8) Uani 1 1 d . . .
H25 H 0.8573 0.5441 0.6393 0.035 Uiso 1 1 calc R . .
C26 C 0.7800(4) 0.4042(3) 0.5684(2) 0.0252(7) Uani 1 1 d . . .
H26 H 0.766 0.4286 0.5226 0.03 Uiso 1 1 calc R . .
C27 C -0.2874(4) 0.1050(3) -0.1308(2) 0.0208(7) Uani 1 1 d . . .
C28 C -0.3033(4) 0.1464(3) -0.04972(19) 0.0185(6) Uani 1 1 d . . .
C29 C -0.2105(4) 0.2240(3) -0.00570(19) 0.0174(6) Uani 1 1 d . . .
H29 H -0.2222 0.2519 0.049 0.021 Uiso 1 1 calc R . .
C30 C -0.1021(3) 0.2611(3) -0.04004(19) 0.0168(6) Uani 1 1 d . . .
C31 C -0.0870(4) 0.2171(3) -0.12111(19) 0.0197(7) Uani 1 1 d . . .
H31 H -0.0128 0.2409 -0.1457 0.024 Uiso 1 1 calc R . .
C32 C -0.1768(4) 0.1406(3) -0.16573(19) 0.0207(7) Uani 1 1 d . . .
H32 H -0.1635 0.112 -0.2202 0.025 Uiso 1 1 calc R . .
C33 C -0.4181(4) 0.1082(3) -0.0116(2) 0.0231(7) Uani 1 1 d . . .
H33 H -0.4784 0.0549 -0.0431 0.028 Uiso 1 1 calc R . .
C34 C -0.0029(3) 0.3466(3) 0.00535(18) 0.0162(6) Uani 1 1 d . . .
H34A H -0.0514 0.3951 0.0481 0.019 Uiso 1 1 calc R . .
H34B H 0.0292 0.3881 -0.0301 0.019 Uiso 1 1 calc R . .
C35 C 0.1027(4) 0.2592(3) 0.13479(19) 0.0200(7) Uani 1 1 d . . .
C36 C 0.1898(5) 0.1934(3) 0.1641(2) 0.0329(9) Uani 1 1 d . . .
H36 H 0.2658 0.1625 0.1353 0.04 Uiso 1 1 calc R . .
C37 C 0.1635(6) 0.1738(4) 0.2360(2) 0.0429(12) Uani 1 1 d . . .
H37 H 0.2213 0.1286 0.2563 0.051 Uiso 1 1 calc R . .
C38 C 0.0535(6) 0.2200(3) 0.2780(2) 0.0402(11) Uani 1 1 d . . .
H38 H 0.0367 0.2064 0.3271 0.048 Uiso 1 1 calc R . .
C39 C -0.0319(5) 0.2853(3) 0.2498(2) 0.0327(9) Uani 1 1 d . . .
H39 H -0.1073 0.3163 0.2791 0.039 Uiso 1 1 calc R . .
C40 C -0.0074(4) 0.3058(3) 0.1779(2) 0.0229(7) Uani 1 1 d . . .
H40 H -0.0655 0.3515 0.1584 0.027 Uiso 1 1 calc R . .
C41 C 0.2771(4) 0.3959(3) 0.07077(18) 0.0176(6) Uani 1 1 d . . .
C42 C 0.4140(4) 0.3670(3) 0.0749(2) 0.0269(8) Uani 1 1 d . . .
H42 H 0.4364 0.2945 0.0648 0.032 Uiso 1 1 calc R . .
C43 C 0.5164(4) 0.4443(4) 0.0937(2) 0.0301(9) Uani 1 1 d . . .
H43 H 0.6095 0.4249 0.096 0.036 Uiso 1 1 calc R . .
C44 C 0.4837(4) 0.5498(3) 0.1090(2) 0.0275(8) Uani 1 1 d . . .
H44 H 0.5546 0.6026 0.1214 0.033 Uiso 1 1 calc R . .
C45 C 0.3479(4) 0.5793(3) 0.1063(2) 0.0273(8) Uani 1 1 d . . .
H45 H 0.3263 0.6521 0.1175 0.033 Uiso 1 1 calc R . .
C46 C 0.2436(4) 0.5025(3) 0.0873(2) 0.0214(7) Uani 1 1 d . . .
H46 H 0.1506 0.5224 0.0857 0.026 Uiso 1 1 calc R . .
C47 C 0.1988(4) 0.1833(3) -0.02639(19) 0.0209(7) Uani 1 1 d . . .
C48 C 0.1505(5) 0.0814(3) -0.0290(2) 0.0292(8) Uani 1 1 d . . .
H48 H 0.1016 0.0691 0.0133 0.035 Uiso 1 1 calc R . .
C49 C 0.1749(6) -0.0016(3) -0.0942(3) 0.0401(11) Uani 1 1 d . . .
H49 H 0.1428 -0.0711 -0.0965 0.048 Uiso 1 1 calc R . .
C50 C 0.2454(6) 0.0167(4) -0.1553(3) 0.0424(12) Uani 1 1 d . . .
H50 H 0.262 -0.0407 -0.1995 0.051 Uiso 1 1 calc R . .
C51 C 0.2925(5) 0.1167(4) -0.1537(2) 0.0367(10) Uani 1 1 d . . .
H51 H 0.3408 0.1282 -0.1964 0.044 Uiso 1 1 calc R . .
C52 C 0.2687(4) 0.2007(3) -0.0889(2) 0.0290(8) Uani 1 1 d . . .
H52 H 0.3003 0.2701 -0.0874 0.035 Uiso 1 1 calc R . .
Cl1 Cl 0.14258(9) 0.44195(7) 0.85477(5) 0.02133(18) Uani 1 1 d . . .
Cl2 Cl -0.36137(10) 0.01218(7) -0.34283(5) 0.0257(2) Uani 1 1 d . . .
O1 O 0.1776(3) 0.4661(2) 0.69298(16) 0.0299(6) Uani 1 1 d . . .
O2 O 0.0882(3) 0.3655(2) 0.46239(17) 0.0322(6) Uani 1 1 d . . .
O3 O -0.3802(3) 0.0320(2) -0.17156(16) 0.0287(6) Uani 1 1 d . . .
O4 O -0.4394(3) 0.1414(2) 0.05795(16) 0.0270(6) Uani 1 1 d . . .
P1 P 0.66419(9) 0.20839(7) 0.48250(5) 0.01694(18) Uani 1 1 d . . .
P2 P 0.14400(9) 0.29551(7) 0.04739(5) 0.01557(17) Uani 1 1 d . . .
H8 H 0.177(5) 0.461(4) 0.748(3) 0.023 Uiso 1 1 d . . .
H9 H -0.371(5) 0.027(4) -0.223(3) 0.023 Uiso 1 1 d . . .

loop_
_atom_site_aniso_label
_atom_site_aniso_U_11
_atom_site_aniso_U_22
_atom_site_aniso_U_33
_atom_site_aniso_U_23
_atom_site_aniso_U_13
_atom_site_aniso_U_12
C1 0.0230(17) 0.0216(17) 0.0211(16) 0.0044(13) 0.0044(13) 0.0022(13)
C2 0.0203(16) 0.0211(16) 0.0191(16) 0.0064(13) 0.0023(12) 0.0000(13)
C3 0.0226(17) 0.0233(17) 0.0142(14) 0.0036(13) 0.0015(12) -0.0021(13)
C4 0.0172(16) 0.0210(16) 0.0192(15) 0.0021(13) 0.0017(12) 0.0008(13)
C5 0.0222(17) 0.0284(19) 0.0177(16) 0.0040(14) 0.0008(13) 0.0062(14)
C6 0.0277(19) 0.0311(19) 0.0119(14) 0.0009(13) 0.0001(13) 0.0057(15)
C7 0.0279(19) 0.0285(19) 0.0246(18) 0.0114(15) 0.0035(14) 0.0063(15)
C8 0.0182(16) 0.0199(16) 0.0171(15) 0.0016(12) 0.0014(12) 0.0021(12)
C9 0.0226(17) 0.0220(17) 0.0161(15) 0.0028(13) -0.0021(12) 0.0028(13)
C10 0.0303(19) 0.0234(18) 0.0197(16) 0.0044(14) 0.0014(14) 0.0065(15)
C11 0.036(2) 0.028(2) 0.0280(19) 0.0098(16) 0.0017(16) 0.0087(16)
C12 0.045(3) 0.042(2) 0.0249(19) 0.0166(18) -0.0034(17) 0.009(2)
C13 0.062(3) 0.052(3) 0.0138(17) 0.0048(18) 0.0012(18) 0.024(2)
C14 0.051(3) 0.038(2) 0.0212(18) 0.0080(17) 0.0031(17) 0.021(2)
C15 0.0213(16) 0.0199(16) 0.0141(14) 0.0048(12) 0.0024(12) 0.0056(13)
C16 0.0252(18) 0.0231(17) 0.0257(18) 0.0092(14) 0.0035(14) 0.0016(14)
C17 0.0223(18) 0.035(2) 0.031(2) 0.0151(17) 0.0069(15) 0.0065(15)
C18 0.030(2) 0.033(2) 0.0260(19) 0.0092(16) 0.0092(15) 0.0124(16)
C19 0.033(2) 0.0240(19) 0.033(2) 0.0002(16) 0.0058(16) 0.0039(16)
C20 0.0246(18) 0.0252(19) 0.0253(18) -0.0003(15) 0.0029(14) 0.0037(15)
C21 0.0198(16) 0.0196(16) 0.0132(14) -0.0009(12) -0.0012(12) -0.0006(12)
C22 0.0281(19) 0.0241(18) 0.0236(17) 0.0059(14) -0.0053(14) 0.0035(15)
C23 0.036(2) 0.032(2) 0.0217(18) 0.0075(16) -0.0072(15) 0.0008(17)
C24 0.030(2) 0.030(2) 0.0203(17) 0.0000(15) -0.0039(14) -0.0019(16)
C25 0.033(2) 0.0233(19) 0.030(2) 0.0035(15) -0.0042(16) -0.0034(16)
C26 0.0306(19) 0.0237(18) 0.0213(17) 0.0066(14) -0.0012(14) 0.0005(15)
C27 0.0225(17) 0.0179(16) 0.0209(16) 0.0039(13) -0.0014(13) -0.0003(13)
C28 0.0232(17) 0.0172(15) 0.0156(14) 0.0053(12) 0.0016(12) 0.0010(12)
C29 0.0217(16) 0.0170(15) 0.0132(14) 0.0034(12) 0.0004(12) 0.0024(12)
C30 0.0182(15) 0.0166(15) 0.0162(14) 0.0057(12) -0.0021(11) 0.0011(12)
C31 0.0197(16) 0.0240(17) 0.0147(15) 0.0039(13) 0.0005(12) 0.0002(13)
C32 0.0230(17) 0.0247(17) 0.0128(14) 0.0022(13) -0.0005(12) 0.0002(13)
C33 0.0246(18) 0.0211(17) 0.0258(18) 0.0101(14) 0.0005(14) -0.0015(14)
C34 0.0207(16) 0.0152(14) 0.0128(13) 0.0039(11) -0.0008(11) 0.0015(12)
C35 0.0326(19) 0.0156(15) 0.0109(14) 0.0025(12) -0.0010(12) 0.0002(13)
C36 0.053(3) 0.028(2) 0.0191(17) 0.0064(15) 0.0002(17) 0.0151(19)
C37 0.083(4) 0.028(2) 0.0210(19) 0.0119(16) -0.002(2) 0.016(2)
C38 0.077(4) 0.027(2) 0.0182(18) 0.0080(16) 0.008(2) 0.002(2)
C39 0.055(3) 0.0253(19) 0.0180(17) 0.0051(15) 0.0102(17) -0.0018(18)
C40 0.033(2) 0.0184(16) 0.0154(15) 0.0020(13) 0.0007(13) -0.0028(14)
C41 0.0198(16) 0.0197(16) 0.0121(14) 0.0025(12) -0.0018(11) 0.0007(12)
C42 0.0243(18) 0.0293(19) 0.0235(17) 0.0010(15) -0.0031(14) 0.0068(15)
C43 0.0200(18) 0.046(2) 0.0215(17) 0.0038(16) -0.0019(14) 0.0036(16)
C44 0.0266(19) 0.039(2) 0.0173(16) 0.0086(15) -0.0039(14) -0.0061(16)
C45 0.0282(19) 0.0249(18) 0.0292(19) 0.0090(15) -0.0068(15) -0.0027(15)
C46 0.0195(16) 0.0196(16) 0.0251(17) 0.0067(13) -0.0036(13) 0.0016(13)
C47 0.0253(17) 0.0205(16) 0.0135(14) -0.0012(12) -0.0034(12) 0.0075(13)
C48 0.044(2) 0.0219(18) 0.0201(17) 0.0028(14) -0.0013(16) 0.0092(16)
C49 0.067(3) 0.0210(19) 0.027(2) -0.0025(16) -0.005(2) 0.011(2)
C50 0.061(3) 0.036(2) 0.0216(19) -0.0082(17) -0.0002(19) 0.024(2)
C51 0.040(2) 0.046(3) 0.0201(18) 0.0012(17) 0.0058(16) 0.013(2)
C52 0.030(2) 0.035(2) 0.0193(17) 0.0023(15) 0.0014(14) 0.0039(16)
Cl1 0.0209(4) 0.0263(4) 0.0170(4) 0.0056(3) 0.0038(3) 0.0041(3)
Cl2 0.0286(5) 0.0282(4) 0.0186(4) 0.0045(3) -0.0079(3) -0.0003(3)
O1 0.0371(16) 0.0309(15) 0.0209(13) 0.0042(11) 0.0080(11) 0.0101(12)
O2 0.0338(16) 0.0391(17) 0.0251(14) 0.0117(12) -0.0040(11) 0.0040(13)
O3 0.0302(15) 0.0313(15) 0.0200(13) -0.0009(11) 0.0014(11) -0.0085(12)
O4 0.0308(15) 0.0277(14) 0.0248(13) 0.0104(11) 0.0078(11) 0.0015(11)
P1 0.0197(4) 0.0175(4) 0.0120(4) 0.0011(3) 0.0000(3) 0.0029(3)
P2 0.0209(4) 0.0145(4) 0.0106(3) 0.0021(3) -0.0009(3) 0.0023(3)

loop_
_atom_type_symbol
_atom_type_description
_atom_type_scat_dispersion_real
_atom_type_scat_dispersion_imag
_atom_type_scat_source
C C 0.0033 0.0016 'International Tables Vol C Tables 4.2.6.8 and 6.1.1.4'
H H 0 0 'International Tables Vol C Tables 4.2.6.8 and 6.1.1.4'
Cl Cl 0.1484 0.1585 'International Tables Vol C Tables 4.2.6.8 and 6.1.1.4'
O O 0.0106 0.006 'International Tables Vol C Tables 4.2.6.8 and 6.1.1.4'
P P 0.1023 0.0942 'International Tables Vol C Tables 4.2.6.8 and 6.1.1.4'

loop_
_geom_angle_atom_site_label_1
_geom_angle_atom_site_label_2
_geom_angle_atom_site_label_3
_geom_angle
_geom_angle_site_symmetry_1
_geom_angle_site_symmetry_3
_geom_angle_publ_flag
O1 C1 C2 119.3(3) . . ?
O1 C1 C6 121.7(3) . . ?
C2 C1 C6 119.0(3) . . ?
C1 C2 C3 120.4(3) . . ?
C1 C2 C7 119.5(3) . . ?
C3 C2 C7 120.1(3) . . ?
C4 C3 C2 120.7(3) . . ?
C3 C4 C5 118.2(3) . . ?
C3 C4 C8 121.7(3) . . ?
C5 C4 C8 120.1(3) . . ?
C6 C5 C4 121.8(3) . . ?
C5 C6 C1 119.7(3) . . ?
O2 C7 C2 123.7(4) . . ?
C4 C8 P1 112.8(2) . . ?
C14 C9 C10 118.9(3) . . ?
C14 C9 P1 119.1(3) . . ?
C10 C9 P1 121.7(3) . . ?
C11 C10 C9 120.1(3) . . ?
C12 C11 C10 120.1(4) . . ?
C13 C12 C11 120.8(4) . . ?
C12 C13 C14 119.4(4) . . ?
C9 C14 C13 120.6(4) . . ?
C16 C15 C20 120.3(3) . . ?
C16 C15 P1 119.1(3) . . ?
C20 C15 P1 120.6(3) . . ?
C15 C16 C17 119.9(4) . . ?
C18 C17 C16 119.8(4) . . ?
C17 C18 C19 120.6(4) . . ?
C18 C19 C20 120.4(4) . . ?
C15 C20 C19 119.0(4) . . ?
C26 C21 C22 119.6(3) . . ?
C26 C21 P1 123.7(3) . . ?
C22 C21 P1 116.6(3) . . ?
C23 C22 C21 119.7(4) . . ?
C24 C23 C22 120.5(4) . . ?
C23 C24 C25 120.3(4) . . ?
C24 C25 C26 119.8(4) . . ?
C21 C26 C25 120.0(4) . . ?
O3 C27 C32 122.9(3) . . ?
O3 C27 C28 118.0(3) . . ?
C32 C27 C28 119.1(3) . . ?
C29 C28 C27 119.7(3) . . ?
C29 C28 C33 120.5(3) . . ?
C27 C28 C33 119.9(3) . . ?
C30 C29 C28 121.6(3) . . ?
C29 C30 C31 117.7(3) . . ?
C29 C30 C34 122.8(3) . . ?
C31 C30 C34 119.5(3) . . ?
C32 C31 C30 121.9(3) . . ?
C31 C32 C27 120.0(3) . . ?
O4 C33 C28 123.5(3) . . ?
C30 C34 P2 113.2(2) . . ?
C40 C35 C36 120.2(3) . . ?
C40 C35 P2 119.7(3) . . ?
C36 C35 P2 119.7(3) . . ?
C37 C36 C35 119.1(4) . . ?
C38 C37 C36 120.1(4) . . ?
C39 C38 C37 121.0(4) . . ?
C38 C39 C40 119.7(4) . . ?
C39 C40 C35 119.8(4) . . ?
C46 C41 C42 120.2(3) . . ?
C46 C41 P2 120.0(3) . . ?
C42 C41 P2 119.8(3) . . ?
C43 C42 C41 119.8(4) . . ?
C44 C43 C42 120.1(4) . . ?
C43 C44 C45 120.5(4) . . ?
C44 C45 C46 120.1(4) . . ?
C45 C46 C41 119.2(3) . . ?
C52 C47 C48 120.0(3) . . ?
C52 C47 P2 118.5(3) . . ?
C48 C47 P2 120.4(3) . . ?
C49 C48 C47 119.2(4) . . ?
C50 C49 C48 120.1(4) . . ?
C49 C50 C51 121.2(4) . . ?
C50 C51 C52 119.4(4) . . ?
C47 C52 C51 120.1(4) . . ?
C15 P1 C9 108.97(16) . . ?
C15 P1 C21 108.47(16) . . ?
C9 P1 C21 111.88(17) . . ?
C15 P1 C8 109.59(16) . . ?
C9 P1 C8 109.63(17) . . ?
C21 P1 C8 108.27(16) . . ?
C47 P2 C35 110.96(17) . . ?
C47 P2 C41 109.79(17) . . ?
C35 P2 C41 109.24(16) . . ?
C47 P2 C34 106.76(15) . . ?
C35 P2 C34 111.46(17) . . ?
C41 P2 C34 108.58(16) . . ?

loop_
_geom_bond_atom_site_label_1
_geom_bond_atom_site_label_2
_geom_bond_distance
_geom_bond_site_symmetry_2
_geom_bond_publ_flag
C1 O1 1.346(4) . ?
C1 C2 1.399(5) . ?
C1 C6 1.404(5) . ?
C2 C3 1.403(5) . ?
C2 C7 1.478(5) . ?
C3 C4 1.391(5) . ?
C4 C5 1.403(5) . ?
C4 C8 1.510(5) . ?
C5 C6 1.384(5) . ?
C7 O2 1.213(5) . ?
C8 P1 1.816(4) . ?
C9 C14 1.390(5) . ?
C9 C10 1.403(5) . ?
C9 P1 1.793(4) . ?
C10 C11 1.388(5) . ?
C11 C12 1.378(6) . ?
C12 C13 1.377(7) . ?
C13 C14 1.400(6) . ?
C15 C16 1.396(5) . ?
C15 C20 1.398(5) . ?
C15 P1 1.791(3) . ?
C16 C17 1.397(5) . ?
C17 C18 1.383(6) . ?
C18 C19 1.385(6) . ?
C19 C20 1.401(5) . ?
C21 C26 1.385(5) . ?
C21 C22 1.400(5) . ?
C21 P1 1.796(3) . ?
C22 C23 1.386(5) . ?
C23 C24 1.371(6) . ?
C24 C25 1.386(6) . ?
C25 C26 1.394(5) . ?
C27 O3 1.349(4) . ?
C27 C32 1.399(5) . ?
C27 C28 1.407(5) . ?
C28 C29 1.402(5) . ?
C28 C33 1.478(5) . ?
C29 C30 1.385(5) . ?
C30 C31 1.409(5) . ?
C30 C34 1.508(5) . ?
C31 C32 1.379(5) . ?
C33 O4 1.217(5) . ?
C34 P2 1.807(3) . ?
C35 C40 1.395(5) . ?
C35 C36 1.399(5) . ?
C35 P2 1.791(3) . ?
C36 C37 1.395(6) . ?
C37 C38 1.383(7) . ?
C38 C39 1.375(7) . ?
C39 C40 1.394(5) . ?
C41 C46 1.397(5) . ?
C41 C42 1.399(5) . ?
C41 P2 1.794(4) . ?
C42 C43 1.382(6) . ?
C43 C44 1.381(6) . ?
C44 C45 1.389(6) . ?
C45 C46 1.390(5) . ?
C47 C52 1.387(5) . ?
C47 C48 1.400(6) . ?
C47 P2 1.791(3) . ?
C48 C49 1.389(5) . ?
C49 C50 1.374(7) . ?
C50 C51 1.377(7) . ?
C51 C52 1.392(6) . ?
